data_1557953
loop_
_publ_author_name
'Eberson, Lennart'
'Hartshorn, Michael P.'
'Robinson, Ward T.'
'Timmerman-Vaughan, David J.'

_publ_section_title
;
 Photochemical Nitration by Tetranitromethane. Part XXIV. Adduct Formation
 in the Photochemical Reaction of 1,4,6,7-Tetramethylnaphthalene; Some
 Rearrangement Studies of
 1,4,6,7-Tetramethyl-r-1-nitro-t-4-trinitromethyl-1,4-dihydronaphthalene
 and Evidence for Inverted Spin Trapping of Trinitromethanide Ion
;
_journal_name_full 'Acta Chemica Scandinavica'
_journal_page_first 571
_journal_page_last 584
_journal_paper_doi 10.3891/acta.chem.scand.49-0571
_journal_volume 49
_journal_year 1995
_chemical_formula_sum 'C15 H16 N4 O8'
_chemical_formula_weight 380.32
_chemical_name_common
;
1,4,6,7-Tetramethyl-r-1-nitro-t-4-trinitromethy1-1,4-dihydronaphthalene
;
_space_group_IT_number 14
_space_group_name_Hall '-P 2ybc'
_space_group_name_H-M_alt 'P 1 21/c 1'
_symmetry_cell_setting monoclinic
_symmetry_Int_Tables_number 14
_symmetry_space_group_name_Hall '-P 2ybc'
_symmetry_space_group_name_H-M 'P 1 21/c 1'
_cell_angle_alpha 90.
_cell_angle_beta 107.69(2)
_cell_angle_gamma 90.
_cell_formula_units_Z 4
_cell_length_a 16.054(3)
_cell_length_b 9.085(1)
_cell_length_c 11.909(2)
_cell_volume 1654.8(5)
_diffrn_ambient_temperature 130
_diffrn_radiation_probe x-ray
_diffrn_radiation_type CuK\a
_diffrn_radiation_wavelength 1.54180
_exptl_absorpt_coefficient_mu 1.084
_exptl_crystal_density_diffrn 1.527
_refine_ls_number_reflns 1424
_refine_ls_R_factor_gt 0.080
_refine_ls_wR_factor_ref 0.215
_cod_data_source_file Acta-Chem-Scand-1995-49-571-1.cif
_cod_data_source_block 1
_cod_original_sg_symbol_H-M 'P 21/c'
_cod_database_code 1557953

loop_
_space_group_symop_id
_space_group_symop_operation_xyz
1 x,y,z
2 -x,1/2+y,1/2-z
3 -x,-y,-z
4 x,1/2-y,1/2+z

loop_
_atom_site_label
_atom_site_type_symbol
_atom_site_thermal_displace_type
_atom_site_fract_x
_atom_site_fract_y
_atom_site_fract_z
_atom_site_occupancy
_atom_site_U_iso_or_equiv
_atom_site_calc_flag
_atom_site_refinement_flags
_atom_site_disorder_assembly
_atom_site_disorder_group
O11 O Uiso 0.8284(2) -0.2933(4) 0.7746(4) 1.000 0.0390(10) . . . .
O12 O Uiso 0.8173(2) -0.3931(4) 0.9339(4) 1.000 0.0470(10) . . . .
O21 O Uiso 0.5031(2) 0.1311(4) 0.7376(4) 1.000 0.0420(10) . . . .
O22 O Uiso 0.6213(2) 0.1368(4) 0.8861(4) 1.000 0.0370(10) . . . .
O31 O Uiso 0.5481(2) 0.1473(4) 0.5087(3) 1.000 0.0370(10) . . . .
O32 O Uiso 0.5266(2) 0.3598(4) 0.5790(3) 1.000 0.0390(10) . . . .
O41 O Uiso 0.7058(2) 0.4215(4) 0.6828(4) 1.000 0.0400(10) . . . .
O42 O Uiso 0.6485(3) 0.4178(4) 0.8259(4) 1.000 0.0430(10) . . . .
N1 N Uiso 0.7981(3) -0.2992(4) 0.8570(5) 1.000 0.0320(10) . . . .
N2 N Uiso 0.5794(3) 0.1563(4) 0.7817(4) 1.000 0.0320(10) . . . .
N3 N Uiso 0.5635(2) 0.2404(5) 0.5847(4) 1.000 0.0300(10) . . . .
N4 N Uiso 0.6668(3) 0.3647(4) 0.7439(5) 1.000 0.0330(10) . . . .
C1 C Uiso 0.7309(3) -0.1766(5) 0.8635(5) 1.000 0.0270(10) . . . .
C2 C Uiso 0.6692(3) -0.1693(5) 0.7409(5) 1.000 0.0290(10) . . . .
C3 C Uiso 0.6568(3) -0.0541(5) 0.6741(5) 1.000 0.0290(10) . . . .
C4 C Uiso 0.7050(3) 0.0915(5) 0.7040(5) 1.000 0.0270(10) . . . .
C4A C Uiso 0.7749(3) 0.0843(5) 0.8265(4) 1.000 0.0250(10) . . . .
C5 C Uiso 0.8330(3) 0.2012(5) 0.8644(5) 1.000 0.0290(10) . . . .
C6 C Uiso 0.8982(3) 0.2005(5) 0.9714(5) 1.000 0.0300(10) . . . .
C7 C Uiso 0.9054(3) 0.0778(5) 1.0455(5) 1.000 0.0300(10) . . . .
C8 C Uiso 0.8502(3) -0.0382(5) 1.0064(5) 1.000 0.0290(10) . . . .
C8A C Uiso 0.7859(3) -0.0377(5) 0.8975(5) 1.000 0.0270(10) . . . .
C9 C Uiso 0.6856(3) -0.2222(5) 0.9520(5) 1.000 0.0350(10) . . . .
C10 C Uiso 0.7487(3) 0.1253(5) 0.6091(5) 1.000 0.0330(10) . . . .
C11 C Uiso 0.9583(3) 0.3296(5) 1.0062(5) 1.000 0.0360(10) . . . .
C12 C Uiso 0.9738(3) 0.0723(6) 1.1648(5) 1.000 0.0380(10) . . . .
C13 C Uiso 0.6334(3) 0.2084(5) 0.7045(5) 1.000 0.0270(10) . . . .

loop_
_atom_type_symbol
_atom_type_description
_atom_type_scat_dispersion_real
_atom_type_scat_dispersion_imag
_atom_type_scat_source
C C 0.0181 0.0091 ' International Tables Vol C Tables 4.2.6.8 and 6.1.1.4'
N N 0.0311 0.0180 ' International Tables Vol C Tables 4.2.6.8 and 6.1.1.4'
O O 0.0492 0.0322 ' International Tables Vol C Tables 4.2.6.8 and 6.1.1.4'

loop_
_geom_angle_atom_site_label_1
_geom_angle_atom_site_label_2
_geom_angle_atom_site_label_3
_geom_angle
_geom_angle_site_symmetry_1
_geom_angle_site_symmetry_2
_geom_angle_site_symmetry_3
_geom_angle_publ_flag
O11 N1 O12 124.2(4) . . . yes
O11 N1 C1 117.1(4) . . . yes
O12 N1 C1 118.7(5) . . . yes
O21 N2 O22 125.9(5) . . . yes
O21 N2 C13 119.3(4) . . . yes
O22 N2 C13 114.7(4) . . . yes
O31 N3 O32 126.3(4) . . . yes
O31 N3 C13 118.9(4) . . . yes
O32 N3 C13 114.7(4) . . . yes
O41 N4 O42 128.0(4) . . . yes
O41 N4 C13 114.0(5) . . . yes
O42 N4 C13 118.0(5) . . . yes
N1 C1 C2 104.2(4) . . . yes
N1 C1 C8A 104.5(4) . . . yes
N1 C1 C9 108.9(4) . . . yes
C2 C1 C8A 112.4(4) . . . no
C2 C1 C9 112.2(4) . . . no
C8A C1 C9 113.9(4) . . . no
C1 C2 C3 124.7(5) . . . no
C2 C3 C4 126.0(5) . . . no
C3 C4 C4A 110.8(4) . . . no
C3 C4 C10 108.5(4) . . . no
C3 C4 C13 105.6(4) . . . no
C4A C4 C10 109.9(4) . . . no
C4A C4 C13 110.4(4) . . . no
C10 C4 C13 111.6(4) . . . no
C4 C4A C5 119.7(4) . . . no
C4 C4A C8A 122.4(4) . . . no
C5 C4A C8A 117.9(5) . . . no
C4A C5 C6 122.7(5) . . . no
C5 C6 C7 118.5(4) . . . no
C5 C6 C11 119.8(4) . . . no
C7 C6 C11 121.7(5) . . . no
C6 C7 C8 118.5(5) . . . no
C6 C7 C12 121.0(4) . . . no
C8 C7 C12 120.5(5) . . . no
C7 C8 C8A 122.5(5) . . . no
C1 C8A C4A 123.4(5) . . . no
C1 C8A C8 116.8(4) . . . no
C4A C8A C8 119.8(4) . . . no
N2 C13 N3 103.2(4) . . . yes
N2 C13 N4 108.2(4) . . . yes
N2 C13 C4 110.2(4) . . . yes
N3 C13 N4 101.3(4) . . . yes
N3 C13 C4 116.8(4) . . . yes
N4 C13 C4 116.0(4) . . . yes

loop_
_geom_bond_atom_site_label_1
_geom_bond_atom_site_label_2
_geom_bond_distance
_geom_bond_site_symmetry_1
_geom_bond_site_symmetry_2
_geom_bond_publ_flag
O11 N1 1.222(7) . . yes
O12 N1 1.221(6) . . yes
O21 N2 1.199(6) . . yes
O22 N2 1.233(6) . . yes
O31 N3 1.208(6) . . yes
O32 N3 1.228(6) . . yes
O41 N4 1.210(6) . . yes
O42 N4 1.203(7) . . yes
N1 C1 1.569(7) . . yes
N2 C13 1.518(7) . . yes
N3 C13 1.551(7) . . yes
N4 C13 1.540(6) . . yes
C1 C2 1.496(8) . . no
C1 C8A 1.523(7) . . no
C1 C9 1.509(8) . . no
C2 C3 1.293(7) . . no
C3 C4 1.519(7) . . no
C4 C4A 1.548(7) . . no
C4 C10 1.532(8) . . no
C4 C13 1.566(7) . . no
C4A C5 1.395(7) . . no
C4A C8A 1.373(7) . . no
C5 C6 1.382(8) . . no
C6 C7 1.405(7) . . no
C6 C11 1.495(7) . . no
C7 C8 1.365(7) . . no
C7 C12 1.510(8) . . no
C8 C8A 1.391(8) . . no

loop_
_geom_torsion_atom_site_label_1
_geom_torsion_atom_site_label_2
_geom_torsion_atom_site_label_3
_geom_torsion_atom_site_label_4
_geom_torsion
_geom_torsion_site_symmetry_1
_geom_torsion_site_symmetry_2
_geom_torsion_site_symmetry_3
_geom_torsion_site_symmetry_4
_geom_torsion_publ_flag
O11 N1 C1 C2 46.8(6) . . . . no
O11 N1 C1 C8A -71.3(6) . . . . no
O11 N1 C1 C9 166.7(5) . . . . no
O12 N1 C1 C2 -133.7(5) . . . . no
O12 N1 C1 C8A 108.3(5) . . . . no
O12 N1 C1 C9 -13.8(6) . . . . no
O21 N2 C13 N3 9.9(5) . . . . no
O21 N2 C13 N4 116.6(5) . . . . no
O21 N2 C13 C4 -115.6(5) . . . . no
O22 N2 C13 N3 -173.7(4) . . . . no
O22 N2 C13 N4 -66.9(5) . . . . no
O22 N2 C13 C4 60.9(5) . . . . no
O31 N3 C13 N2 -96.8(4) . . . . no
O31 N3 C13 N4 151.3(4) . . . . no
O31 N3 C13 C4 24.3(6) . . . . no
O32 N3 C13 N2 80.8(4) . . . . no
O32 N3 C13 N4 -31.2(5) . . . . no
O32 N3 C13 C4 -158.1(4) . . . . no
O41 N4 C13 N2 -175.1(4) . . . . no
O41 N4 C13 N3 -67.0(5) . . . . no
O41 N4 C13 C4 60.4(6) . . . . no
O42 N4 C13 N2 1.7(7) . . . . no
O42 N4 C13 N3 109.8(5) . . . . no
O42 N4 C13 C4 -122.8(6) . . . . no
N1 C1 C2 C3 -118.9(5) . . . . no
C8A C1 C2 C3 -6.4(7) . . . . no
C9 C1 C2 C3 123.5(6) . . . . no
N1 C1 C8A C4A 117.0(5) . . . . no
N1 C1 C8A C8 -62.8(6) . . . . no
C2 C1 C8A C4A 4.7(7) . . . . no
C2 C1 C8A C8 -175.1(5) . . . . no
C9 C1 C8A C4A -124.3(5) . . . . no
C9 C1 C8A C8 56.0(6) . . . . no
C1 C2 C3 C4 3.3(9) . . . . no
C2 C3 C4 C4A 1.6(7) . . . . no
C2 C3 C4 C10 122.4(6) . . . . no
C2 C3 C4 C13 -117.9(6) . . . . no
C3 C4 C4A C5 172.7(5) . . . . no
C3 C4 C4A C8A -3.1(7) . . . . no
C10 C4 C4A C5 52.9(6) . . . . no
C10 C4 C4A C8A -123.0(5) . . . . no
C13 C4 C4A C5 -70.6(6) . . . . no
C13 C4 C4A C8A 113.5(5) . . . . no
C3 C4 C13 N2 51.2(5) . . . . no
C3 C4 C13 N3 -66.1(5) . . . . no
C3 C4 C13 N4 174.6(5) . . . . no
C4A C4 C13 N2 -68.7(5) . . . . no
C4A C4 C13 N3 174.0(4) . . . . no
C4A C4 C13 N4 54.8(6) . . . . no
C10 C4 C13 N2 168.8(4) . . . . no
C10 C4 C13 N3 51.5(6) . . . . no
C10 C4 C13 N4 -67.7(6) . . . . no
C4 C4A C5 C6 -178.5(5) . . . . no
C8A C4A C5 C6 -2.5(8) . . . . no
C4 C4A C8A C1 -0.2(8) . . . . no
C4 C4A C8A C8 179.6(5) . . . . no
C5 C4A C8A C1 -176.1(5) . . . . no
C5 C4A C8A C8 3.7(7) . . . . no
C4A C5 C6 C7 -0.9(8) . . . . no
C4A C5 C6 C11 179.9(5) . . . . no
C5 C6 C7 C8 2.9(8) . . . . no
C5 C6 C7 C12 -178.4(5) . . . . no
C11 C6 C7 C8 -177.9(5) . . . . no
C11 C6 C7 C12 0.9(8) . . . . no
C6 C7 C8 C8A -1.7(8) . . . . no
C12 C7 C8 C8A 179.6(5) . . . . no
C7 C8 C8A C1 178.1(5) . . . . no
C7 C8 C8A C4A -1.7(8) . . . . no
